data_4333502
loop_
_publ_author_name
'Norton, Kieran'
'Kumar, G. A.'
'Dilks, Jennifer L.'
'Emge, Thomas J.'
'Riman, Richard E.'
'Brik, Mikhail G.'
'Brennan, John G.'

_publ_section_title
;
 Lanthanide Compounds with Fluorinated Aryloxide Ligands: Near-Infrared
 Emission from Nd, Tm, and Er
;
_journal_coden_ASTM INOCAJ
_journal_issue 8
_journal_name_full 'Inorganic Chemistry'
_journal_page_first 3573
_journal_page_last 3580
_journal_paper_doi 10.1021/ic8020639
_journal_volume 48
_journal_year 2009
_chemical_formula_sum 'C26 H20 F15 Nd O7'
_chemical_formula_weight 873.66
_space_group_IT_number 19
_symmetry_cell_setting orthorhombic
_symmetry_space_group_name_Hall 'P 2ac 2ab'
_symmetry_space_group_name_H-M 'P 21 21 21'
_atom_sites_solution_hydrogens geom
_atom_sites_solution_primary direct
_atom_sites_solution_secondary difmap
_audit_creation_method SHELXL-97
_cell_angle_alpha 90.00
_cell_angle_beta 90.00
_cell_angle_gamma 90.00
_cell_formula_units_Z 8
_cell_length_a 10.3931(2)
_cell_length_b 13.1499(3)
_cell_length_c 44.9701(11)
_cell_measurement_reflns_used 8763
_cell_measurement_temperature 100(2)
_cell_measurement_theta_max 34.31
_cell_measurement_theta_min 2.84
_cell_volume 6146.0(2)
_computing_cell_refinement 'Bruker SMART'
_computing_data_collection 'Bruker SMART'
_computing_data_reduction 'Bruker SAINT'
_computing_molecular_graphics 'Bruker SHELXTL'
_computing_publication_material 'Bruker SHELXTL'
_computing_structure_refinement 'SHELXL-97 (Sheldrick, 1997)'
_computing_structure_solution 'SHELXS-97 (Sheldrick, 1990)'
_diffrn_ambient_temperature 100(2)
_diffrn_measured_fraction_theta_full 0.998
_diffrn_measured_fraction_theta_max 0.998
_diffrn_measurement_device_type 'CCD area detector'
_diffrn_measurement_method 'phi and omega scans'
_diffrn_radiation_monochromator graphite
_diffrn_radiation_source 'fine-focus sealed tube'
_diffrn_radiation_type MoK\a
_diffrn_radiation_wavelength 0.71073
_diffrn_reflns_av_R_equivalents 0.0249
_diffrn_reflns_av_sigmaI/netI 0.0364
_diffrn_reflns_limit_h_max 16
_diffrn_reflns_limit_h_min -16
_diffrn_reflns_limit_k_max 20
_diffrn_reflns_limit_k_min -17
_diffrn_reflns_limit_l_max 69
_diffrn_reflns_limit_l_min -67
_diffrn_reflns_number 76503
_diffrn_reflns_theta_full 33.43
_diffrn_reflns_theta_max 33.43
_diffrn_reflns_theta_min 0.91
_exptl_absorpt_coefficient_mu 1.824
_exptl_absorpt_correction_T_max 0.7349
_exptl_absorpt_correction_T_min 0.6585
_exptl_absorpt_correction_type multi-scan
_exptl_absorpt_process_details 'Bruker SAINT (SADABS)'
_exptl_crystal_colour colourless
_exptl_crystal_density_diffrn 1.888
_exptl_crystal_density_method 'not measured'
_exptl_crystal_description lathe
_exptl_crystal_F_000 3416
_exptl_crystal_size_max 0.25
_exptl_crystal_size_mid 0.20
_exptl_crystal_size_min 0.18
_refine_diff_density_max 2.937
_refine_diff_density_min -1.344
_refine_diff_density_rms 0.118
_refine_ls_abs_structure_details 'Flack H D (1983), Acta Cryst. A39, 876-881'
_refine_ls_abs_structure_Flack 0.020(6)
_refine_ls_extinction_method none
_refine_ls_goodness_of_fit_ref 1.005
_refine_ls_hydrogen_treatment constr
_refine_ls_matrix_type full
_refine_ls_number_parameters 891
_refine_ls_number_reflns 23597
_refine_ls_number_restraints 0
_refine_ls_restrained_S_all 1.005
_refine_ls_R_factor_all 0.0368
_refine_ls_R_factor_gt 0.0353
_refine_ls_shift/su_max 0.012
_refine_ls_shift/su_mean 0.001
_refine_ls_structure_factor_coef Fsqd
_refine_ls_weighting_details 'calc w=1/[\s^2^(Fo^2^)+(0.0270P)^2^+11.5000P] where P=(Fo^2^+2Fc^2^)/3'
_refine_ls_weighting_scheme calc
_refine_ls_wR_factor_gt 0.0765
_refine_ls_wR_factor_ref 0.0772
_reflns_number_gt 22927
_reflns_number_total 23597
_reflns_threshold_expression >2sigma(I)
_cod_duplicate_entry 4301947
_cod_data_source_file ic8020639sup4.cif
_cod_data_source_block ndocf_doubl
_cod_depositor_comments
;
The following automatic conversions were performed:

'_symmetry_cell_setting' value 'Orthorhombic' changed to
'orthorhombic' according to
/home/saulius/struct/CIF-dictionaries/cif_core.dic dictionary named
'cif_core.dic' version 2.4.2 from 2011-04-26.

Automatic conversion script
Id: cif_fix_values 1891 2012-01-12 08:04:46Z andrius 
;
_cod_original_sg_symbol_H-M P2(1)2(1)2(1)
_cod_database_code 4333502

loop_
_symmetry_equiv_pos_as_xyz
'x, y, z'
'-x+1/2, -y, z+1/2'
'-x, y+1/2, -z+1/2'
'x+1/2, -y+1/2, -z'

loop_
_atom_site_label
_atom_site_type_symbol
_atom_site_fract_x
_atom_site_fract_y
_atom_site_fract_z
_atom_site_U_iso_or_equiv
_atom_site_adp_type
_atom_site_occupancy
_atom_site_symmetry_multiplicity
_atom_site_calc_flag
_atom_site_refinement_flags
Nd1 Nd 0.522942(13) 0.422833(11) 0.910821(3) 0.01489(3) Uani 1 1 d .
O1 O 0.6791(2) 0.50287(19) 0.93585(6) 0.0272(5) Uani 1 1 d .
O2 O 0.36528(19) 0.31859(18) 0.89363(5) 0.0208(4) Uani 1 1 d .
O3 O 0.58557(19) 0.44973(16) 0.86270(4) 0.0184(4) Uani 1 1 d .
O4 O 0.4344(2) 0.59948(16) 0.90501(5) 0.0227(4) Uani 1 1 d .
O5 O 0.3356(2) 0.46824(18) 0.94479(5) 0.0243(4) Uani 1 1 d .
O6 O 0.5273(2) 0.28586(16) 0.95076(5) 0.0229(4) Uani 1 1 d .
O7 O 0.6906(2) 0.28732(16) 0.90405(5) 0.0193(4) Uani 1 1 d .
F1 F 0.6618(2) 0.70135(16) 0.95431(5) 0.0337(5) Uani 1 1 d .
F2 F 0.8165(3) 0.77396(17) 0.99735(5) 0.0421(6) Uani 1 1 d .
F3 F 1.0025(3) 0.6547(2) 1.02148(5) 0.0527(8) Uani 1 1 d .
F4 F 1.0253(2) 0.4584(2) 1.00315(5) 0.0458(6) Uani 1 1 d .
F5 F 0.8694(3) 0.38241(18) 0.96091(5) 0.0401(6) Uani 1 1 d .
C1 C 0.7590(3) 0.5391(2) 0.95576(6) 0.0189(5) Uani 1 1 d .
C2 C 0.7522(3) 0.6401(2) 0.96585(7) 0.0208(5) Uani 1 1 d .
C3 C 0.8314(3) 0.6780(3) 0.98756(7) 0.0276(6) Uani 1 1 d .
C4 C 0.9242(3) 0.6177(3) 1.00020(7) 0.0300(7) Uani 1 1 d .
C5 C 0.9356(3) 0.5187(3) 0.99089(7) 0.0296(7) Uani 1 1 d .
C6 C 0.8549(3) 0.4805(3) 0.96917(7) 0.0243(6) Uani 1 1 d .
F6 F 0.48487(19) 0.16714(17) 0.86264(5) 0.0300(4) Uani 1 1 d .
F7 F 0.3653(2) 0.07280(19) 0.81686(5) 0.0389(5) Uani 1 1 d .
F8 F 0.1219(2) 0.1275(2) 0.80104(5) 0.0399(5) Uani 1 1 d .
F9 F -0.00206(18) 0.2749(2) 0.83236(5) 0.0379(5) Uani 1 1 d .
F10 F 0.11476(19) 0.36823(17) 0.87864(5) 0.0288(4) Uani 1 1 d .
C7 C 0.3046(3) 0.2704(2) 0.87244(6) 0.0170(5) Uani 1 1 d .
C8 C 0.3618(3) 0.1927(2) 0.85580(7) 0.0195(5) Uani 1 1 d .
C9 C 0.3033(3) 0.1450(2) 0.83218(8) 0.0248(6) Uani 1 1 d .
C10 C 0.1795(3) 0.1723(3) 0.82442(7) 0.0261(6) Uani 1 1 d .
C11 C 0.1178(3) 0.2468(2) 0.84008(7) 0.0232(6) Uani 1 1 d .
C12 C 0.1780(3) 0.2946(2) 0.86382(7) 0.0200(5) Uani 1 1 d .
F11 F 0.72150(19) 0.3218(2) 0.82461(5) 0.0371(5) Uani 1 1 d .
F12 F 0.6092(3) 0.2447(2) 0.77595(5) 0.0477(7) Uani 1 1 d .
F13 F 0.3606(2) 0.29311(19) 0.76210(5) 0.0368(5) Uani 1 1 d .
F14 F 0.22835(18) 0.42454(17) 0.79779(4) 0.0272(4) Uani 1 1 d .
F15 F 0.34044(18) 0.50161(15) 0.84703(5) 0.0256(4) Uani 1 1 d .
C13 C 0.5350(3) 0.4151(2) 0.83799(6) 0.0169(4) Uani 1 1 d .
C14 C 0.6000(3) 0.3491(2) 0.81844(7) 0.0235(5) Uani 1 1 d .
C15 C 0.5421(3) 0.3092(3) 0.79339(7) 0.0291(7) Uani 1 1 d .
C16 C 0.4171(3) 0.3330(3) 0.78628(7) 0.0250(6) Uani 1 1 d .
C17 C 0.3503(3) 0.3996(2) 0.80420(7) 0.0214(5) Uani 1 1 d .
C18 C 0.4084(3) 0.4394(2) 0.82919(6) 0.0178(5) Uani 1 1 d .
C19 C 0.5072(3) 0.6745(3) 0.88913(8) 0.0292(6) Uani 1 1 d .
H19A H 0.4494 0.7282 0.8821 0.044 Uiso 1 1 calc R
H19B H 0.5497 0.6425 0.8721 0.044 Uiso 1 1 calc R
H19C H 0.5722 0.7039 0.9024 0.044 Uiso 1 1 calc R
C20 C 0.3704(3) 0.6405(3) 0.93084(9) 0.0304(7) Uani 1 1 d .
H20A H 0.3287 0.7060 0.9259 0.036 Uiso 1 1 calc R
H20B H 0.4331 0.6520 0.9471 0.036 Uiso 1 1 calc R
C21 C 0.2715(3) 0.5634(3) 0.94013(9) 0.0321(7) Uani 1 1 d .
H21A H 0.2286 0.5857 0.9587 0.038 Uiso 1 1 calc R
H21B H 0.2052 0.5562 0.9244 0.038 Uiso 1 1 calc R
C22 C 0.2465(4) 0.3907(3) 0.95416(8) 0.0312(7) Uani 1 1 d .
H22A H 0.2058 0.4113 0.9729 0.047 Uiso 1 1 calc R
H22B H 0.2928 0.3266 0.9571 0.047 Uiso 1 1 calc R
H22C H 0.1804 0.3816 0.9389 0.047 Uiso 1 1 calc R
C23 C 0.5677(5) 0.2978(3) 0.98108(8) 0.0389(9) Uani 1 1 d .
H23A H 0.5278 0.2449 0.9934 0.058 Uiso 1 1 calc R
H23B H 0.5415 0.3649 0.9883 0.058 Uiso 1 1 calc R
H23C H 0.6616 0.2917 0.9822 0.058 Uiso 1 1 calc R
C24 C 0.5651(3) 0.1908(2) 0.93739(7) 0.0234(6) Uani 1 1 d .
H24A H 0.5017 0.1710 0.9220 0.028 Uiso 1 1 calc R
H24B H 0.5670 0.1368 0.9527 0.028 Uiso 1 1 calc R
C25 C 0.6963(3) 0.2012(2) 0.92350(8) 0.0241(6) Uani 1 1 d .
H25A H 0.7624 0.2118 0.9390 0.029 Uiso 1 1 calc R
H25B H 0.7183 0.1390 0.9122 0.029 Uiso 1 1 calc R
C26 C 0.8120(3) 0.3082(3) 0.89011(8) 0.0257(6) Uani 1 1 d .
H26A H 0.8784 0.3167 0.9054 0.039 Uiso 1 1 calc R
H26B H 0.8053 0.3708 0.8784 0.039 Uiso 1 1 calc R
H26C H 0.8353 0.2515 0.8770 0.039 Uiso 1 1 calc R
Nd2 Nd 0.894758(13) 0.824082(11) 0.844372(3) 0.01655(3) Uani 1 1 d .
O8 O 0.7461(2) 0.7393(2) 0.81816(5) 0.0273(5) Uani 1 1 d .
O9 O 1.0510(2) 0.92915(18) 0.86193(5) 0.0237(4) Uani 1 1 d .
O10 O 0.8211(2) 0.80875(17) 0.89171(5) 0.0216(4) Uani 1 1 d .
O11 O 0.9661(2) 0.64866(16) 0.85694(6) 0.0245(4) Uani 1 1 d .
O12 O 1.0927(2) 0.76125(17) 0.81715(5) 0.0244(4) Uani 1 1 d .
O13 O 0.8966(3) 0.94975(19) 0.80149(5) 0.0282(5) Uani 1 1 d .
O14 O 0.7175(2) 0.95769(17) 0.84591(5) 0.0234(4) Uani 1 1 d .
F16 F 0.8867(2) 0.6141(2) 0.78137(6) 0.0412(5) Uani 1 1 d .
F17 F 0.7686(3) 0.4853(2) 0.74363(6) 0.0477(6) Uani 1 1 d .
F18 F 0.5067(3) 0.48416(19) 0.73856(5) 0.0434(6) Uani 1 1 d .
F19 F 0.3658(2) 0.60926(19) 0.77400(5) 0.0341(5) Uani 1 1 d .
F20 F 0.4811(2) 0.73365(17) 0.81339(5) 0.0325(4) Uani 1 1 d .
C27 C 0.6889(3) 0.6772(3) 0.79933(6) 0.0215(5) Uani 1 1 d .
C28 C 0.7568(3) 0.6126(3) 0.78039(7) 0.0252(6) Uani 1 1 d .
C29 C 0.6980(4) 0.5475(3) 0.76055(8) 0.0297(7) Uani 1 1 d .
C30 C 0.5659(4) 0.5467(3) 0.75820(7) 0.0283(7) Uani 1 1 d .
C31 C 0.4953(3) 0.6096(2) 0.77610(6) 0.0223(6) Uani 1 1 d .
C32 C 0.5548(3) 0.6727(3) 0.79639(6) 0.0212(5) Uani 1 1 d .
F21 F 0.93458(18) 1.08746(16) 0.89041(5) 0.0299(4) Uani 1 1 d .
F22 F 1.0479(2) 1.18029(18) 0.93724(5) 0.0362(5) Uani 1 1 d .
F23 F 1.2852(2) 1.11972(19) 0.95634(5) 0.0343(5) Uani 1 1 d .
F24 F 1.4094(2) 0.96719(19) 0.92645(5) 0.0365(5) Uani 1 1 d .
F25 F 1.2962(2) 0.87413(18) 0.87977(6) 0.0348(5) Uani 1 1 d .
C33 C 1.1102(3) 0.9769(2) 0.88360(7) 0.0193(5) Uani 1 1 d .
C34 C 1.0530(3) 1.0582(2) 0.89887(7) 0.0194(5) Uani 1 1 d .
C35 C 1.1101(3) 1.1053(2) 0.92264(7) 0.0224(5) Uani 1 1 d .
C36 C 1.2305(3) 1.0756(3) 0.93244(7) 0.0234(5) Uani 1 1 d .
C37 C 1.2918(3) 0.9979(3) 0.91737(7) 0.0239(6) Uani 1 1 d .
C38 C 1.2335(3) 0.9509(2) 0.89365(8) 0.0219(6) Uani 1 1 d .
F26 F 0.69258(19) 0.95259(16) 0.92532(5) 0.0279(4) Uani 1 1 d .
F27 F 0.7999(2) 1.03006(18) 0.97497(5) 0.0364(5) Uani 1 1 d .
F28 F 1.0340(3) 0.96295(18) 0.99421(5) 0.0401(5) Uani 1 1 d .
F29 F 1.1607(2) 0.8182(2) 0.96188(5) 0.0376(5) Uani 1 1 d .
F30 F 1.05714(19) 0.74204(17) 0.91214(5) 0.0336(5) Uani 1 1 d .
C39 C 0.8702(3) 0.8442(2) 0.91667(6) 0.0188(5) Uani 1 1 d .
C40 C 0.8086(3) 0.9182(2) 0.93395(6) 0.0203(5) Uani 1 1 d .
C41 C 0.8637(3) 0.9590(3) 0.95934(7) 0.0250(6) Uani 1 1 d .
C42 C 0.9819(3) 0.9259(3) 0.96895(7) 0.0269(6) Uani 1 1 d .
C43 C 1.0445(3) 0.8517(2) 0.95278(7) 0.0252(6) Uani 1 1 d .
C44 C 0.9897(3) 0.8115(2) 0.92748(7) 0.0225(5) Uani 1 1 d .
C45 C 0.8788(4) 0.5775(3) 0.87046(11) 0.0412(9) Uani 1 1 d .
H45A H 0.8321 0.5405 0.8549 0.062 Uiso 1 1 calc R
H45B H 0.8174 0.6143 0.8830 0.062 Uiso 1 1 calc R
H45C H 0.9274 0.5292 0.8827 0.062 Uiso 1 1 calc R
C46 C 1.0634(3) 0.5992(2) 0.83978(8) 0.0268(6) Uani 1 1 d .
H46A H 1.0255 0.5687 0.8217 0.032 Uiso 1 1 calc R
H46B H 1.1047 0.5447 0.8516 0.032 Uiso 1 1 calc R
C47 C 1.1603(3) 0.6794(3) 0.83158(8) 0.0296(7) Uani 1 1 d .
H47A H 1.2043 0.7048 0.8497 0.036 Uiso 1 1 calc R
H47B H 1.2259 0.6507 0.8180 0.036 Uiso 1 1 calc R
C48 C 1.1813(4) 0.8330(3) 0.80452(9) 0.0365(8) Uani 1 1 d .
H48A H 1.2406 0.8567 0.8200 0.055 Uiso 1 1 calc R
H48B H 1.1335 0.8910 0.7964 0.055 Uiso 1 1 calc R
H48C H 1.2302 0.8001 0.7886 0.055 Uiso 1 1 calc R
C49 C 0.8662(5) 0.9235(5) 0.77132(9) 0.0513(11) Uani 1 1 d .
H49A H 0.7725 0.9200 0.7689 0.077 Uiso 1 1 calc R
H49B H 0.9040 0.8572 0.7665 0.077 Uiso 1 1 calc R
H49C H 0.9012 0.9752 0.7579 0.077 Uiso 1 1 calc R
C50 C 0.8433(4) 1.0460(3) 0.81127(9) 0.0310(7) Uani 1 1 d .
H50A H 0.8426 1.0946 0.7945 0.037 Uiso 1 1 calc R
H50B H 0.8979 1.0748 0.8272 0.037 Uiso 1 1 calc R
C51 C 0.7087(4) 1.0316(3) 0.82268(9) 0.0327(8) Uani 1 1 d .
H51A H 0.6741 1.0965 0.8305 0.039 Uiso 1 1 calc R
H51B H 0.6515 1.0071 0.8066 0.039 Uiso 1 1 calc R
C52 C 0.5930(3) 0.9304(3) 0.85780(8) 0.0288(6) Uani 1 1 d .
H52A H 0.5518 0.9909 0.8662 0.043 Uiso 1 1 calc R
H52B H 0.6038 0.8790 0.8734 0.043 Uiso 1 1 calc R
H52C H 0.5391 0.9028 0.8419 0.043 Uiso 1 1 calc R

loop_
_atom_site_aniso_label
_atom_site_aniso_U_11
_atom_site_aniso_U_22
_atom_site_aniso_U_33
_atom_site_aniso_U_23
_atom_site_aniso_U_13
_atom_site_aniso_U_12
Nd1 0.01483(5) 0.01382(6) 0.01603(5) -0.00264(5) -0.00050(5) 0.00215(5)
O1 0.0252(11) 0.0272(12) 0.0292(11) -0.0069(9) -0.0094(9) -0.0035(9)
O2 0.0188(8) 0.0206(10) 0.0229(9) -0.0035(8) -0.0009(7) -0.0027(8)
O3 0.0185(9) 0.0201(9) 0.0165(8) -0.0011(7) -0.0019(7) 0.0027(7)
O4 0.0237(9) 0.0179(10) 0.0266(11) -0.0025(8) -0.0010(8) 0.0048(7)
O5 0.0220(10) 0.0237(11) 0.0273(11) -0.0076(9) 0.0042(8) 0.0008(8)
O6 0.0318(11) 0.0200(9) 0.0169(9) -0.0006(7) 0.0042(9) 0.0045(9)
O7 0.0186(8) 0.0172(9) 0.0219(10) 0.0041(7) 0.0025(7) 0.0012(7)
F1 0.0338(11) 0.0229(10) 0.0445(12) 0.0018(9) 0.0001(9) 0.0069(8)
F2 0.0703(17) 0.0235(11) 0.0326(11) -0.0087(9) 0.0136(11) -0.0202(11)
F3 0.0545(16) 0.079(2) 0.0248(10) -0.0021(11) -0.0126(10) -0.0357(14)
F4 0.0289(10) 0.0757(19) 0.0329(11) 0.0170(11) -0.0044(9) 0.0133(12)
F5 0.0508(15) 0.0287(11) 0.0408(12) -0.0051(9) -0.0002(10) 0.0151(10)
C1 0.0175(11) 0.0219(13) 0.0175(12) -0.0018(10) -0.0005(9) -0.0021(9)
C2 0.0222(12) 0.0210(13) 0.0193(12) 0.0000(10) 0.0021(10) -0.0014(10)
C3 0.0359(16) 0.0237(14) 0.0231(13) -0.0051(12) 0.0084(12) -0.0152(13)
C4 0.0275(15) 0.047(2) 0.0155(12) -0.0016(13) -0.0021(11) -0.0178(14)
C5 0.0205(12) 0.046(2) 0.0223(14) 0.0074(14) -0.0007(11) 0.0008(13)
C6 0.0256(13) 0.0248(14) 0.0226(13) -0.0015(11) 0.0001(11) 0.0031(11)
F6 0.0244(8) 0.0298(10) 0.0357(10) -0.0070(8) -0.0084(8) 0.0115(8)
F7 0.0436(12) 0.0327(11) 0.0403(11) -0.0201(10) -0.0050(9) 0.0086(10)
F8 0.0330(11) 0.0584(15) 0.0284(10) -0.0144(10) -0.0067(9) -0.0114(11)
F9 0.0150(9) 0.0644(16) 0.0343(11) -0.0003(10) -0.0040(7) 0.0017(9)
F10 0.0208(8) 0.0341(10) 0.0315(10) -0.0038(8) 0.0053(8) 0.0087(8)
C7 0.0158(10) 0.0164(12) 0.0187(12) -0.0004(9) 0.0008(9) -0.0009(9)
C8 0.0166(10) 0.0167(13) 0.0252(13) -0.0027(10) -0.0020(9) 0.0018(9)
C9 0.0256(13) 0.0202(13) 0.0286(15) -0.0053(11) -0.0022(12) 0.0003(11)
C10 0.0239(12) 0.0322(16) 0.0221(13) -0.0027(13) -0.0033(10) -0.0095(13)
C11 0.0143(11) 0.0300(15) 0.0252(14) 0.0015(11) 0.0010(10) -0.0017(10)
C12 0.0165(11) 0.0213(13) 0.0222(13) 0.0005(10) 0.0039(10) -0.0003(9)
F11 0.0228(9) 0.0543(14) 0.0341(11) -0.0165(11) -0.0040(8) 0.0148(10)
F12 0.0433(13) 0.0607(16) 0.0390(12) -0.0293(12) -0.0040(11) 0.0201(13)
F13 0.0406(12) 0.0414(13) 0.0285(10) -0.0120(9) -0.0125(9) 0.0015(9)
F14 0.0230(8) 0.0323(10) 0.0262(9) 0.0023(8) -0.0081(7) 0.0032(8)
F15 0.0220(8) 0.0277(9) 0.0271(9) -0.0036(8) -0.0025(7) 0.0112(7)
C13 0.0180(10) 0.0171(11) 0.0157(10) 0.0012(9) 0.0012(8) 0.0017(9)
C14 0.0216(12) 0.0270(15) 0.0219(12) -0.0040(10) 0.0009(11) 0.0042(11)
C15 0.0331(16) 0.0330(18) 0.0213(13) -0.0114(12) -0.0001(11) 0.0072(13)
C16 0.0293(14) 0.0257(15) 0.0201(12) -0.0035(11) -0.0061(10) -0.0004(12)
C17 0.0213(12) 0.0196(13) 0.0234(13) 0.0015(10) -0.0048(10) 0.0003(10)
C18 0.0197(11) 0.0185(12) 0.0152(10) 0.0018(9) -0.0001(9) 0.0037(9)
C19 0.0306(15) 0.0180(12) 0.0388(16) 0.0037(13) 0.0007(12) 0.0053(12)
C20 0.0250(15) 0.0232(15) 0.0430(19) -0.0139(14) 0.0057(13) 0.0045(11)
C21 0.0233(14) 0.0280(17) 0.045(2) -0.0118(15) 0.0054(13) 0.0062(12)
C22 0.0289(15) 0.0353(18) 0.0294(16) -0.0023(14) 0.0137(13) -0.0027(13)
C23 0.065(3) 0.0330(19) 0.0189(14) -0.0022(13) -0.0015(15) 0.0072(17)
C24 0.0302(13) 0.0169(13) 0.0231(13) 0.0023(10) 0.0046(11) 0.0001(10)
C25 0.0263(14) 0.0178(13) 0.0282(15) 0.0063(11) 0.0053(12) 0.0076(10)
C26 0.0200(12) 0.0240(15) 0.0332(16) 0.0067(12) 0.0081(11) 0.0060(11)
Nd2 0.01493(5) 0.01413(6) 0.02058(6) 0.00008(5) -0.00370(5) 0.00101(5)
O8 0.0279(11) 0.0285(12) 0.0255(11) -0.0047(9) -0.0078(9) -0.0085(9)
O9 0.0193(9) 0.0206(10) 0.0312(11) -0.0032(9) -0.0066(8) -0.0025(8)
O10 0.0188(9) 0.0230(11) 0.0229(10) 0.0020(8) -0.0018(7) 0.0024(8)
O11 0.0206(9) 0.0143(9) 0.0386(12) 0.0036(8) 0.0040(9) 0.0001(7)
O12 0.0242(10) 0.0215(10) 0.0275(10) 0.0053(8) 0.0046(9) 0.0041(8)
O13 0.0271(10) 0.0290(12) 0.0286(11) 0.0057(9) -0.0025(10) 0.0006(9)
O14 0.0199(9) 0.0221(10) 0.0280(11) 0.0034(9) -0.0030(8) 0.0036(7)
F16 0.0219(9) 0.0547(15) 0.0471(13) -0.0081(11) 0.0001(9) 0.0077(10)
F17 0.0609(16) 0.0407(14) 0.0414(13) -0.0147(11) 0.0108(12) 0.0103(12)
F18 0.0662(17) 0.0413(13) 0.0228(9) -0.0054(9) -0.0081(10) -0.0243(12)
F19 0.0250(9) 0.0470(13) 0.0303(10) 0.0091(9) -0.0065(8) -0.0119(8)
F20 0.0290(9) 0.0368(11) 0.0318(10) -0.0075(8) 0.0044(8) 0.0036(9)
C27 0.0217(11) 0.0221(13) 0.0208(12) -0.0007(11) -0.0040(10) -0.0039(11)
C28 0.0223(13) 0.0273(15) 0.0261(14) -0.0013(12) -0.0028(11) 0.0014(11)
C29 0.0409(18) 0.0254(16) 0.0227(14) -0.0025(12) 0.0038(13) 0.0029(13)
C30 0.0413(17) 0.0264(15) 0.0173(12) -0.0021(11) -0.0050(12) -0.0113(13)
C31 0.0225(13) 0.0265(14) 0.0178(11) 0.0053(10) -0.0035(10) -0.0078(10)
C32 0.0221(11) 0.0231(13) 0.0182(11) 0.0017(11) -0.0014(9) -0.0026(11)
F21 0.0195(8) 0.0262(10) 0.0440(11) -0.0006(9) -0.0047(8) 0.0096(7)
F22 0.0360(11) 0.0293(10) 0.0434(12) -0.0125(10) -0.0003(9) 0.0073(9)
F23 0.0319(11) 0.0395(12) 0.0314(11) -0.0061(9) -0.0084(8) -0.0064(9)
F24 0.0191(9) 0.0428(12) 0.0475(13) -0.0013(10) -0.0152(9) 0.0052(8)
F25 0.0240(9) 0.0305(10) 0.0500(13) -0.0113(9) -0.0035(9) 0.0099(8)
C33 0.0142(10) 0.0165(11) 0.0272(13) 0.0014(10) -0.0031(10) -0.0014(10)
C34 0.0158(11) 0.0162(12) 0.0262(13) 0.0030(10) -0.0023(9) 0.0027(8)
C35 0.0228(12) 0.0161(12) 0.0284(14) -0.0020(10) 0.0031(12) -0.0007(10)
C36 0.0196(11) 0.0252(14) 0.0256(13) -0.0004(12) -0.0041(10) -0.0052(11)
C37 0.0157(11) 0.0270(15) 0.0290(15) 0.0051(11) -0.0058(10) 0.0001(10)
C38 0.0122(10) 0.0201(13) 0.0335(15) -0.0018(11) -0.0004(10) 0.0034(9)
F26 0.0209(8) 0.0285(10) 0.0341(10) 0.0006(8) 0.0019(8) 0.0084(7)
F27 0.0422(12) 0.0335(12) 0.0335(11) -0.0094(9) 0.0051(9) 0.0114(10)
F28 0.0528(14) 0.0370(12) 0.0305(10) -0.0080(9) -0.0131(10) 0.0050(11)
F29 0.0329(10) 0.0419(12) 0.0380(11) -0.0040(10) -0.0162(9) 0.0135(10)
F30 0.0265(9) 0.0372(11) 0.0372(11) -0.0127(10) -0.0075(9) 0.0164(8)
C39 0.0166(11) 0.0178(12) 0.0222(13) 0.0035(9) -0.0003(9) 0.0003(8)
C40 0.0195(11) 0.0181(12) 0.0233(12) 0.0049(11) 0.0044(9) 0.0028(10)
C41 0.0282(14) 0.0232(14) 0.0237(14) -0.0005(11) 0.0043(11) 0.0045(11)
C42 0.0331(14) 0.0244(14) 0.0231(12) 0.0010(12) -0.0017(12) -0.0015(14)
C43 0.0259(15) 0.0232(14) 0.0265(14) 0.0048(11) -0.0034(11) 0.0051(11)
C44 0.0214(12) 0.0202(13) 0.0259(13) 0.0004(10) -0.0014(10) 0.0056(10)
C45 0.0291(16) 0.0219(15) 0.073(3) 0.0143(18) 0.0131(17) -0.0006(14)
C46 0.0297(13) 0.0176(13) 0.0331(16) 0.0024(11) 0.0055(12) 0.0079(10)
C47 0.0216(13) 0.0304(16) 0.0369(17) 0.0111(15) 0.0077(12) 0.0104(13)
C48 0.0339(17) 0.0324(18) 0.043(2) 0.0111(16) 0.0180(15) 0.0041(15)
C49 0.064(3) 0.067(3) 0.0232(16) 0.001(2) -0.0037(17) -0.002(3)
C50 0.0321(16) 0.0252(16) 0.0355(18) 0.0094(13) 0.0001(14) 0.0009(12)
C51 0.0303(16) 0.0326(18) 0.0352(18) 0.0115(15) -0.0001(14) 0.0094(14)
C52 0.0200(12) 0.0244(14) 0.0420(17) 0.0033(14) 0.0017(12) 0.0032(12)

loop_
_atom_type_symbol
_atom_type_description
_atom_type_scat_dispersion_real
_atom_type_scat_dispersion_imag
_atom_type_scat_source
C C 0.0033 0.0016 'International Tables Vol C Tables 4.2.6.8 and 6.1.1.4'
H H 0.0000 0.0000 'International Tables Vol C Tables 4.2.6.8 and 6.1.1.4'
O O 0.0106 0.0060 'International Tables Vol C Tables 4.2.6.8 and 6.1.1.4'
F F 0.0171 0.0103 'International Tables Vol C Tables 4.2.6.8 and 6.1.1.4'
Nd Nd -0.1943 3.0179 'International Tables Vol C Tables 4.2.6.8 and 6.1.1.4'

loop_
_geom_angle_atom_site_label_1
_geom_angle_atom_site_label_2
_geom_angle_atom_site_label_3
_geom_angle
O1 Nd1 O2 167.94(9)
O1 Nd1 O3 101.34(9)
O2 Nd1 O3 88.66(8)
O1 Nd1 O7 83.76(8)
O2 Nd1 O7 91.78(7)
O3 Nd1 O7 78.32(7)
O1 Nd1 O4 83.29(8)
O2 Nd1 O4 104.97(8)
O3 Nd1 O4 82.12(7)
O7 Nd1 O4 153.88(7)
O1 Nd1 O6 88.00(9)
O2 Nd1 O6 79.97(8)
O3 Nd1 O6 140.56(7)
O7 Nd1 O6 64.58(7)
O4 Nd1 O6 137.28(7)
O1 Nd1 O5 98.21(9)
O2 Nd1 O5 78.12(8)
O3 Nd1 O5 138.51(8)
O7 Nd1 O5 140.35(7)
O4 Nd1 O5 64.24(8)
O6 Nd1 O5 75.88(8)
C1 O1 Nd1 166.9(2)
C7 O2 Nd1 152.72(19)
C13 O3 Nd1 129.35(18)
C19 O4 C20 112.8(3)
C19 O4 Nd1 119.64(18)
C20 O4 Nd1 115.5(2)
C21 O5 C22 111.2(3)
C21 O5 Nd1 118.2(2)
C22 O5 Nd1 120.08(19)
C23 O6 C24 114.3(3)
C23 O6 Nd1 126.8(2)
C24 O6 Nd1 108.94(16)
C25 O7 C26 112.5(2)
C25 O7 Nd1 121.05(17)
C26 O7 Nd1 121.80(17)
O1 C1 C6 123.1(3)
O1 C1 C2 122.2(3)
C6 C1 C2 114.7(3)
F1 C2 C3 118.5(3)
F1 C2 C1 118.6(3)
C3 C2 C1 122.9(3)
F2 C3 C2 120.4(3)
F2 C3 C4 119.2(3)
C2 C3 C4 120.4(3)
F3 C4 C5 120.5(4)
F3 C4 C3 120.7(4)
C5 C4 C3 118.9(3)
F4 C5 C4 119.7(3)
F4 C5 C6 119.8(4)
C4 C5 C6 120.6(3)
F5 C6 C5 118.3(3)
F5 C6 C1 119.2(3)
C5 C6 C1 122.5(3)
O2 C7 C8 122.6(3)
O2 C7 C12 122.9(3)
C8 C7 C12 114.5(3)
F6 C8 C9 118.6(3)
F6 C8 C7 117.4(3)
C9 C8 C7 123.9(3)
F7 C9 C8 120.6(3)
F7 C9 C10 120.2(3)
C8 C9 C10 119.2(3)
F8 C10 C11 120.5(3)
F8 C10 C9 119.9(3)
C11 C10 C9 119.6(3)
F9 C11 C10 119.9(3)
F9 C11 C12 119.5(3)
C10 C11 C12 120.6(3)
F10 C12 C11 119.0(3)
F10 C12 C7 118.8(3)
C11 C12 C7 122.1(3)
O3 C13 C14 123.4(3)
O3 C13 C18 122.2(2)
C14 C13 C18 114.3(2)
F11 C14 C15 118.5(3)
F11 C14 C13 119.2(3)
C15 C14 C13 122.3(3)
F12 C15 C16 119.8(3)
F12 C15 C14 119.2(3)
C16 C15 C14 121.0(3)
F13 C16 C15 120.8(3)
F13 C16 C17 120.2(3)
C15 C16 C17 119.0(3)
F14 C17 C16 120.4(3)
F14 C17 C18 119.8(3)
C16 C17 C18 119.8(3)
F15 C18 C17 119.1(3)
F15 C18 C13 117.4(2)
C17 C18 C13 123.4(3)
O4 C20 C21 106.7(3)
O5 C21 C20 108.1(3)
O6 C24 C25 109.9(3)
O7 C25 C24 106.8(2)
O8 Nd2 O10 102.50(9)
O8 Nd2 O9 167.86(9)
O10 Nd2 O9 88.23(8)
O8 Nd2 O11 82.17(9)
O10 Nd2 O11 78.77(8)
O9 Nd2 O11 105.76(8)
O8 Nd2 O12 98.25(9)
O10 Nd2 O12 134.27(7)
O9 Nd2 O12 77.65(8)
O11 Nd2 O12 64.23(7)
O8 Nd2 O13 85.95(9)
O10 Nd2 O13 140.52(8)
O9 Nd2 O13 82.12(8)
O11 Nd2 O13 140.68(8)
O12 Nd2 O13 80.75(8)
O8 Nd2 O14 81.88(9)
O10 Nd2 O14 77.99(8)
O9 Nd2 O14 95.04(8)
O11 Nd2 O14 148.11(8)
O12 Nd2 O14 145.67(7)
O13 Nd2 O14 64.98(8)
C27 O8 Nd2 163.2(2)
C33 O9 Nd2 152.1(2)
C39 O10 Nd2 129.51(18)
C46 O11 C45 112.3(3)
C46 O11 Nd2 120.67(18)
C45 O11 Nd2 120.7(2)
C48 O12 C47 110.9(3)
C48 O12 Nd2 119.9(2)
C47 O12 Nd2 114.99(18)
C49 O13 C50 114.4(3)
C49 O13 Nd2 124.0(3)
C50 O13 Nd2 109.58(19)
C51 O14 C52 112.4(2)
C51 O14 Nd2 119.7(2)
C52 O14 Nd2 119.10(18)
O8 C27 C28 122.8(3)
O8 C27 C32 122.3(3)
C28 C27 C32 114.9(3)
F16 C28 C29 118.2(3)
F16 C28 C27 118.4(3)
C29 C28 C27 123.3(3)
F17 C29 C30 119.9(3)
F17 C29 C28 120.3(4)
C30 C29 C28 119.7(3)
F18 C30 C31 120.5(3)
F18 C30 C29 120.5(3)
C31 C30 C29 119.0(3)
F19 C31 C30 119.5(3)
F19 C31 C32 119.7(3)
C30 C31 C32 120.8(3)
F20 C32 C31 118.6(3)
F20 C32 C27 119.2(3)
C31 C32 C27 122.2(3)
O9 C33 C38 123.5(3)
O9 C33 C34 121.9(3)
C38 C33 C34 114.6(3)
F21 C34 C35 119.2(3)
F21 C34 C33 117.9(3)
C35 C34 C33 122.9(3)
F22 C35 C34 120.1(3)
F22 C35 C36 119.0(3)
C34 C35 C36 120.8(3)
F23 C36 C35 120.9(3)
F23 C36 C37 121.1(3)
C35 C36 C37 118.0(3)
F24 C37 C38 120.0(3)
F24 C37 C36 119.3(3)
C38 C37 C36 120.7(3)
F25 C38 C37 118.7(3)
F25 C38 C33 118.3(3)
C37 C38 C33 123.0(3)
O10 C39 C40 122.8(3)
O10 C39 C44 122.0(3)
C40 C39 C44 115.2(3)
F26 C40 C41 118.6(3)
F26 C40 C39 118.9(3)
C41 C40 C39 122.5(3)
F27 C41 C42 119.8(3)
F27 C41 C40 119.7(3)
C42 C41 C40 120.4(3)
F28 C42 C41 120.6(3)
F28 C42 C43 120.7(3)
C41 C42 C43 118.7(3)
F29 C43 C44 119.7(3)
F29 C43 C42 119.5(3)
C44 C43 C42 120.7(3)
F30 C44 C43 118.0(3)
F30 C44 C39 119.6(3)
C43 C44 C39 122.4(3)
O11 C46 C47 106.7(3)
O12 C47 C46 107.9(3)
O13 C50 C51 110.4(3)
O14 C51 C50 106.0(3)

loop_
_geom_bond_atom_site_label_1
_geom_bond_atom_site_label_2
_geom_bond_distance
Nd1 O1 2.238(2)
Nd1 O2 2.272(2)
Nd1 O3 2.287(2)
Nd1 O7 2.511(2)
Nd1 O4 2.512(2)
Nd1 O6 2.544(2)
Nd1 O5 2.546(2)
O1 C1 1.311(4)
O2 C7 1.306(4)
O3 C13 1.311(3)
O4 C19 1.433(4)
O4 C20 1.443(4)
O5 C21 1.434(4)
O5 C22 1.440(4)
O6 C23 1.435(4)
O6 C24 1.442(4)
O7 C25 1.432(4)
O7 C26 1.436(4)
F1 C2 1.342(4)
F2 C3 1.345(4)
F3 C4 1.347(4)
F4 C5 1.343(4)
F5 C6 1.351(4)
C1 C6 1.397(4)
C1 C2 1.405(4)
C2 C3 1.372(4)
C3 C4 1.372(6)
C4 C5 1.372(6)
C5 C6 1.382(5)
F6 C8 1.358(3)
F7 C9 1.339(4)
F8 C10 1.346(4)
F9 C11 1.345(3)
F10 C12 1.347(4)
C7 C8 1.399(4)
C7 C12 1.407(4)
C8 C9 1.375(4)
C9 C10 1.381(5)
C10 C11 1.367(5)
C11 C12 1.388(4)
F11 C14 1.342(4)
F12 C15 1.349(4)
F13 C16 1.343(4)
F14 C17 1.341(4)
F15 C18 1.346(3)
C13 C14 1.407(4)
C13 C18 1.410(4)
C14 C15 1.381(4)
C15 C16 1.374(5)
C16 C17 1.378(5)
C17 C18 1.379(4)
C20 C21 1.503(5)
C24 C25 1.505(5)
Nd2 O8 2.241(2)
Nd2 O10 2.271(2)
Nd2 O9 2.273(2)
Nd2 O11 2.488(2)
Nd2 O12 2.532(2)
Nd2 O13 2.539(2)
Nd2 O14 2.547(2)
O8 C27 1.318(4)
O9 C33 1.313(4)
O10 C39 1.318(4)
O11 C46 1.428(4)
O11 C45 1.438(4)
O12 C48 1.435(4)
O12 C47 1.440(4)
O13 C49 1.435(5)
O13 C50 1.450(4)
O14 C51 1.430(4)
O14 C52 1.445(4)
F16 C28 1.351(4)
F17 C29 1.336(4)
F18 C30 1.354(4)
F19 C31 1.349(4)
F20 C32 1.346(4)
C27 C28 1.394(5)
C27 C32 1.401(4)
C28 C29 1.379(5)
C29 C30 1.377(6)
C30 C31 1.368(5)
C31 C32 1.380(4)
F21 C34 1.345(3)
F22 C35 1.349(4)
F23 C36 1.347(4)
F24 C37 1.350(3)
F25 C38 1.354(4)
C33 C38 1.400(4)
C33 C34 1.403(4)
C34 C35 1.371(4)
C35 C36 1.383(4)
C36 C37 1.382(5)
C37 C38 1.373(5)
F26 C40 1.344(3)
F27 C41 1.344(4)
F28 C42 1.350(4)
F29 C43 1.349(4)
F30 C44 1.342(4)
C39 C40 1.401(4)
C39 C44 1.402(4)
C40 C41 1.385(5)
C41 C42 1.373(5)
C42 C43 1.380(5)
C43 C44 1.378(5)
C46 C47 1.504(5)
C50 C51 1.502(5)

loop_
_geom_torsion_atom_site_label_1
_geom_torsion_atom_site_label_2
_geom_torsion_atom_site_label_3
_geom_torsion_atom_site_label_4
_geom_torsion
O2 Nd1 O1 C1 -23.1(13)
O3 Nd1 O1 C1 -168.6(10)
O7 Nd1 O1 C1 -91.9(10)
O4 Nd1 O1 C1 110.9(10)
O6 Nd1 O1 C1 -27.2(10)
O5 Nd1 O1 C1 48.2(10)
O1 Nd1 O2 C7 -142.2(5)
O3 Nd1 O2 C7 4.1(4)
O7 Nd1 O2 C7 -74.2(4)
O4 Nd1 O2 C7 85.6(4)
O6 Nd1 O2 C7 -138.0(4)
O5 Nd1 O2 C7 144.5(4)
O1 Nd1 O3 C13 175.4(2)
O2 Nd1 O3 C13 2.2(2)
O7 Nd1 O3 C13 94.3(2)
O4 Nd1 O3 C13 -103.1(2)
O6 Nd1 O3 C13 74.6(3)
O5 Nd1 O3 C13 -68.0(3)
O1 Nd1 O4 C19 62.5(2)
O2 Nd1 O4 C19 -126.4(2)
O3 Nd1 O4 C19 -39.9(2)
O7 Nd1 O4 C19 1.8(3)
O6 Nd1 O4 C19 142.2(2)
O5 Nd1 O4 C19 165.0(2)
O1 Nd1 O4 C20 -77.4(2)
O2 Nd1 O4 C20 93.7(2)
O3 Nd1 O4 C20 -179.8(2)
O7 Nd1 O4 C20 -138.1(2)
O6 Nd1 O4 C20 2.3(3)
O5 Nd1 O4 C20 25.1(2)
O1 Nd1 O5 C21 85.6(2)
O2 Nd1 O5 C21 -106.1(2)
O3 Nd1 O5 C21 -32.0(3)
O7 Nd1 O5 C21 175.7(2)
O4 Nd1 O5 C21 7.1(2)
O6 Nd1 O5 C21 171.4(2)
O1 Nd1 O5 C22 -132.7(2)
O2 Nd1 O5 C22 35.7(2)
O3 Nd1 O5 C22 109.8(3)
O7 Nd1 O5 C22 -42.6(3)
O4 Nd1 O5 C22 148.9(3)
O6 Nd1 O5 C22 -46.8(2)
O1 Nd1 O6 C23 25.9(3)
O2 Nd1 O6 C23 -153.3(3)
O3 Nd1 O6 C23 131.4(3)
O7 Nd1 O6 C23 109.9(3)
O4 Nd1 O6 C23 -52.0(3)
O5 Nd1 O6 C23 -73.1(3)
O1 Nd1 O6 C24 -117.1(2)
O2 Nd1 O6 C24 63.8(2)
O3 Nd1 O6 C24 -11.6(3)
O7 Nd1 O6 C24 -33.08(19)
O4 Nd1 O6 C24 165.01(18)
O5 Nd1 O6 C24 143.9(2)
O1 Nd1 O7 C25 96.1(2)
O2 Nd1 O7 C25 -72.6(2)
O3 Nd1 O7 C25 -160.9(2)
O4 Nd1 O7 C25 156.8(2)
O6 Nd1 O7 C25 5.4(2)
O5 Nd1 O7 C25 0.8(3)
O1 Nd1 O7 C26 -57.8(2)
O2 Nd1 O7 C26 133.5(2)
O3 Nd1 O7 C26 45.2(2)
O4 Nd1 O7 C26 2.9(3)
O6 Nd1 O7 C26 -148.5(2)
O5 Nd1 O7 C26 -153.1(2)
Nd1 O1 C1 C6 72.7(11)
Nd1 O1 C1 C2 -105.6(10)
O1 C1 C2 F1 -1.0(4)
C6 C1 C2 F1 -179.3(3)
O1 C1 C2 C3 177.2(3)
C6 C1 C2 C3 -1.2(4)
F1 C2 C3 F2 1.3(4)
C1 C2 C3 F2 -176.9(3)
F1 C2 C3 C4 179.3(3)
C1 C2 C3 C4 1.1(5)
F2 C3 C4 F3 -2.1(5)
C2 C3 C4 F3 179.8(3)
F2 C3 C4 C5 177.5(3)
C2 C3 C4 C5 -0.5(5)
F3 C4 C5 F4 0.1(5)
C3 C4 C5 F4 -179.6(3)
F3 C4 C5 C6 179.7(3)
C3 C4 C5 C6 0.0(5)
F4 C5 C6 F5 0.0(5)
C4 C5 C6 F5 -179.6(3)
F4 C5 C6 C1 179.4(3)
C4 C5 C6 C1 -0.1(5)
O1 C1 C6 F5 1.8(5)
C2 C1 C6 F5 -179.9(3)
O1 C1 C6 C5 -177.7(3)
C2 C1 C6 C5 0.7(5)
Nd1 O2 C7 C8 65.1(6)
Nd1 O2 C7 C12 -112.8(4)
O2 C7 C8 F6 0.7(4)
C12 C7 C8 F6 178.8(3)
O2 C7 C8 C9 -175.8(3)
C12 C7 C8 C9 2.2(4)
F6 C8 C9 F7 1.9(5)
C7 C8 C9 F7 178.4(3)
F6 C8 C9 C10 -178.1(3)
C7 C8 C9 C10 -1.7(5)
F7 C9 C10 F8 -1.2(5)
C8 C9 C10 F8 178.9(3)
F7 C9 C10 C11 -179.4(3)
C8 C9 C10 C11 0.7(5)
F8 C10 C11 F9 0.8(5)
C9 C10 C11 F9 179.0(3)
F8 C10 C11 C12 -178.7(3)
C9 C10 C11 C12 -0.5(5)
F9 C11 C12 F10 0.0(4)
C10 C11 C12 F10 179.5(3)
F9 C11 C12 C7 -178.2(3)
C10 C11 C12 C7 1.3(5)
O2 C7 C12 F10 -2.3(4)
C8 C7 C12 F10 179.7(3)
O2 C7 C12 C11 176.0(3)
C8 C7 C12 C11 -2.0(4)
Nd1 O3 C13 C14 -116.0(3)
Nd1 O3 C13 C18 62.4(3)
O3 C13 C14 F11 -2.0(5)
C18 C13 C14 F11 179.4(3)
O3 C13 C14 C15 176.3(3)
C18 C13 C14 C15 -2.2(5)
F11 C14 C15 F12 -0.3(5)
C13 C14 C15 F12 -178.6(3)
F11 C14 C15 C16 178.8(3)
C13 C14 C15 C16 0.4(6)
F12 C15 C16 F13 -0.2(5)
C14 C15 C16 F13 -179.2(3)
F12 C15 C16 C17 -179.5(3)
C14 C15 C16 C17 1.5(5)
F13 C16 C17 F14 0.5(5)
C15 C16 C17 F14 179.8(3)
F13 C16 C17 C18 179.2(3)
C15 C16 C17 C18 -1.4(5)
F14 C17 C18 F15 1.0(4)
C16 C17 C18 F15 -177.7(3)
F14 C17 C18 C13 178.2(3)
C16 C17 C18 C13 -0.5(5)
O3 C13 C18 F15 0.9(4)
C14 C13 C18 F15 179.5(3)
O3 C13 C18 C17 -176.3(3)
C14 C13 C18 C17 2.3(4)
C19 O4 C20 C21 164.8(3)
Nd1 O4 C20 C21 -52.6(3)
C22 O5 C21 C20 179.2(3)
Nd1 O5 C21 C20 -35.8(4)
O4 C20 C21 O5 55.8(4)
C23 O6 C24 C25 -88.6(3)
Nd1 O6 C24 C25 59.5(3)
C26 O7 C25 C24 177.8(3)
Nd1 O7 C25 C24 21.6(3)
O6 C24 C25 O7 -53.1(3)
O10 Nd2 O8 C27 -131.7(8)
O9 Nd2 O8 C27 76.5(10)
O11 Nd2 O8 C27 -55.1(8)
O12 Nd2 O8 C27 7.3(8)
O13 Nd2 O8 C27 87.3(8)
O14 Nd2 O8 C27 152.6(8)
O8 Nd2 O9 C33 153.7(4)
O10 Nd2 O9 C33 1.3(4)
O11 Nd2 O9 C33 -76.5(4)
O12 Nd2 O9 C33 -134.9(4)
O13 Nd2 O9 C33 142.9(4)
O14 Nd2 O9 C33 79.1(4)
O8 Nd2 O10 C39 -179.8(2)
O9 Nd2 O10 C39 -5.5(2)
O11 Nd2 O10 C39 100.9(2)
O12 Nd2 O10 C39 65.3(3)
O13 Nd2 O10 C39 -80.9(3)
O14 Nd2 O10 C39 -101.1(2)
O8 Nd2 O11 C46 93.1(2)
O10 Nd2 O11 C46 -162.4(2)
O9 Nd2 O11 C46 -77.5(2)
O12 Nd2 O11 C46 -10.0(2)
O13 Nd2 O11 C46 19.4(3)
O14 Nd2 O11 C46 153.7(2)
O8 Nd2 O11 C45 -56.7(3)
O10 Nd2 O11 C45 47.7(3)
O9 Nd2 O11 C45 132.7(3)
O12 Nd2 O11 C45 -159.9(3)
O13 Nd2 O11 C45 -130.5(3)
O14 Nd2 O11 C45 3.9(4)
O8 Nd2 O12 C48 124.8(3)
O10 Nd2 O12 C48 -118.7(3)
O9 Nd2 O12 C48 -43.6(3)
O11 Nd2 O12 C48 -158.1(3)
O13 Nd2 O12 C48 40.3(3)
O14 Nd2 O12 C48 37.2(3)
O8 Nd2 O12 C47 -99.1(2)
O10 Nd2 O12 C47 17.5(3)
O9 Nd2 O12 C47 92.5(2)
O11 Nd2 O12 C47 -22.0(2)
O13 Nd2 O12 C47 176.4(2)
O14 Nd2 O12 C47 173.3(2)
O8 Nd2 O13 C49 -28.1(3)
O10 Nd2 O13 C49 -132.9(3)
O9 Nd2 O13 C49 149.6(3)
O11 Nd2 O13 C49 44.3(4)
O12 Nd2 O13 C49 71.0(3)
O14 Nd2 O13 C49 -111.0(3)
O8 Nd2 O13 C50 112.2(2)
O10 Nd2 O13 C50 7.4(3)
O9 Nd2 O13 C50 -70.1(2)
O11 Nd2 O13 C50 -175.41(19)
O12 Nd2 O13 C50 -148.8(2)
O14 Nd2 O13 C50 29.2(2)
O8 Nd2 O14 C51 -88.7(3)
O10 Nd2 O14 C51 166.6(3)
O9 Nd2 O14 C51 79.5(3)
O11 Nd2 O14 C51 -149.3(2)
O12 Nd2 O14 C51 4.1(3)
O13 Nd2 O14 C51 0.7(2)
O8 Nd2 O14 C52 56.5(2)
O10 Nd2 O14 C52 -48.2(2)
O9 Nd2 O14 C52 -135.3(2)
O11 Nd2 O14 C52 -4.2(3)
O12 Nd2 O14 C52 149.2(2)
O13 Nd2 O14 C52 145.8(2)
Nd2 O8 C27 C28 -0.5(10)
O8 C27 C28 F16 -0.2(5)
C32 C27 C28 F16 178.4(3)
O8 C27 C28 C29 -179.8(3)
C32 C27 C28 C29 -1.1(5)
F16 C28 C29 F17 2.4(5)
C27 C28 C29 F17 -178.0(3)
F16 C28 C29 C30 -177.6(3)
C27 C28 C29 C30 2.0(6)
F17 C29 C30 F18 -0.9(5)
C28 C29 C30 F18 179.2(3)
F17 C29 C30 C31 178.8(3)
C28 C29 C30 C31 -1.1(5)
F18 C30 C31 F19 -0.2(5)
C29 C30 C31 F19 -179.9(3)
F18 C30 C31 C32 179.3(3)
C29 C30 C31 C32 -0.4(5)
F19 C31 C32 F20 -0.9(4)
C30 C31 C32 F20 179.7(3)
F19 C31 C32 C27 -179.3(3)
C30 C31 C32 C27 1.3(5)
O8 C27 C32 F20 -0.2(5)
C28 C27 C32 F20 -178.9(3)
O8 C27 C32 C31 178.2(3)
C28 C27 C32 C31 -0.5(5)
Nd2 O9 C33 C38 109.3(4)
Nd2 O9 C33 C34 -69.8(5)
O9 C33 C34 F21 -0.8(4)
C38 C33 C34 F21 180.0(3)
O9 C33 C34 C35 176.2(3)
C38 C33 C34 C35 -3.1(4)
F21 C34 C35 F22 -0.2(4)
C33 C34 C35 F22 -177.1(3)
F21 C34 C35 C36 178.4(3)
C33 C34 C35 C36 1.4(5)
F22 C35 C36 F23 0.6(5)
C34 C35 C36 F23 -178.0(3)
F22 C35 C36 C37 179.3(3)
C34 C35 C36 C37 0.7(5)
F23 C36 C37 F24 -1.3(5)
C35 C36 C37 F24 -180.0(3)
F23 C36 C37 C38 177.7(3)
C35 C36 C37 C38 -1.0(5)
F24 C37 C38 F25 -0.1(5)
C36 C37 C38 F25 -179.1(3)
F24 C37 C38 C33 178.1(3)
C36 C37 C38 C33 -0.9(5)
O9 C33 C38 F25 1.8(5)
C34 C33 C38 F25 -179.0(3)
O9 C33 C38 C37 -176.4(3)
C34 C33 C38 C37 2.8(5)
Nd2 O10 C39 C40 114.4(3)
Nd2 O10 C39 C44 -64.3(4)
O10 C39 C40 F26 2.1(4)
C44 C39 C40 F26 -179.1(3)
O10 C39 C40 C41 -176.6(3)
C44 C39 C40 C41 2.2(4)
F26 C40 C41 F27 1.1(5)
C39 C40 C41 F27 179.8(3)
F26 C40 C41 C42 179.9(3)
C39 C40 C41 C42 -1.4(5)
F27 C41 C42 F28 1.0(5)
C40 C41 C42 F28 -177.8(3)
F27 C41 C42 C43 179.0(3)
C40 C41 C42 C43 0.2(5)
F28 C42 C43 F29 -2.1(5)
C41 C42 C43 F29 180.0(3)
F28 C42 C43 C44 178.0(3)
C41 C42 C43 C44 0.1(5)
F29 C43 C44 F30 -2.2(5)
C42 C43 C44 F30 177.8(3)
F29 C43 C44 C39 -179.0(3)
C42 C43 C44 C39 0.9(5)
O10 C39 C44 F30 0.0(4)
C40 C39 C44 F30 -178.8(3)
O10 C39 C44 C43 176.8(3)
C40 C39 C44 C43 -2.0(4)
C45 O11 C46 C47 -170.2(3)
Nd2 O11 C46 C47 37.6(3)
C48 O12 C47 C46 -170.8(3)
Nd2 O12 C47 C46 49.2(3)
O11 C46 C47 O12 -54.4(4)
C49 O13 C50 C51 86.2(4)
Nd2 O13 C50 C51 -58.2(3)
C52 O14 C51 C50 -176.0(3)
Nd2 O14 C51 C50 -28.7(4)
O13 C50 C51 O14 56.9(4)
